data_2008308
loop_
_publ_author_name
'Laavanya. P'
'Panchanatheswaran. K'
'Murugadoss. R'
'Jeyaraman. R'

_publ_section_title 1,4-Diformyl-<i>t</i>-5-methyl-<i>r</i>-2,<i>t</i>-3-diphenylpiperazine-1,4-dicarbaldehyde
_journal_issue 3
_journal_name_full 'Acta Crystallographica Section C'
_journal_page_first 410
_journal_page_last 411
_journal_paper_doi 10.1107/S0108270198011779
_journal_volume 55
_journal_year 1999
_chemical_formula_moiety 'C19 H20 N2 O2'
_chemical_formula_sum 'C19 H20 N2 O2'
_chemical_formula_weight 308.37
_chemical_name_systematic
;
  N~1~,N~4~-Diformyl-t-5-methyl-r-2,t-3-diphenylpiperazine
;
_space_group_IT_number 14
_symmetry_cell_setting monoclinic
_symmetry_space_group_name_Hall '-P 2yn'
_symmetry_space_group_name_H-M 'P 1 21/n 1'
_audit_creation_method SHELXL-97
_cell_angle_alpha 90.00
_cell_angle_beta 117.407(16)
_cell_angle_gamma 90.00
_cell_formula_units_Z 4
_cell_length_a 12.355(3)
_cell_length_b 11.645(3)
_cell_length_c 12.750(3)
_cell_measurement_reflns_used 25
_cell_measurement_temperature 293(2)
_cell_measurement_theta_max 70.13
_cell_measurement_theta_min 4.12
_cell_volume 1628.5(7)
_computing_cell_refinement 'MSC/AFC Diffractometer Control Software'
_computing_data_collection
;MSC/AFC Diffractometer Control Software (Molecular Software Corporation,
(19XX)
;
_computing_data_reduction 'TEXSAN (Molecular Structure Corporation, 1995)'
_computing_molecular_graphics
;
ZORTEP (Zsolnai, 1997). Geometrical calculations: PARST (Nardelli, 1983)
;
_computing_publication_material SHELXL97
_computing_structure_refinement 'SHELXL97 (Sheldrick, 1997a)'
_computing_structure_solution 'SHELXS97 (Sheldrick, 1997b)'
_diffrn_ambient_temperature 293(2)
_diffrn_measurement_device_type 'Rigaku AFC7S'
_diffrn_measurement_method \w-2\q
_diffrn_radiation_monochromator graphite
_diffrn_radiation_source 'fine-focus sealed tube'
_diffrn_radiation_type CuK\a
_diffrn_radiation_wavelength 1.54180
_diffrn_reflns_av_R_equivalents 0.0598
_diffrn_reflns_av_sigmaI/netI 0.0250
_diffrn_reflns_limit_h_max 15
_diffrn_reflns_limit_h_min 0
_diffrn_reflns_limit_k_max 14
_diffrn_reflns_limit_k_min 0
_diffrn_reflns_limit_l_max 13
_diffrn_reflns_limit_l_min -15
_diffrn_reflns_number 3358
_diffrn_reflns_theta_max 70.13
_diffrn_reflns_theta_min 4.12
_diffrn_standards_decay_% negligible
_diffrn_standards_interval_count 150
_diffrn_standards_number 3
_exptl_absorpt_coefficient_mu 0.657
_exptl_absorpt_correction_T_max 0.936
_exptl_absorpt_correction_T_min 0.829
_exptl_absorpt_correction_type '\y-scans (North et al., 1968)'
_exptl_crystal_colour colourless
_exptl_crystal_density_diffrn 1.258
_exptl_crystal_density_meas ?
_exptl_crystal_description cubic
_exptl_crystal_F_000 656
_exptl_crystal_size_max 0.1
_exptl_crystal_size_mid 0.1
_exptl_crystal_size_min 0.1
_refine_diff_density_max 0.241
_refine_diff_density_min -0.266
_refine_ls_extinction_coef 0.0058(14)
_refine_ls_extinction_method 'SHELXL97 (Sheldrick, 1997)'
_refine_ls_goodness_of_fit_ref 1.090
_refine_ls_hydrogen_treatment mixed
_refine_ls_matrix_type full
_refine_ls_number_parameters 212
_refine_ls_number_reflns 3021
_refine_ls_number_restraints 0
_refine_ls_restrained_S_all 1.090
_refine_ls_R_factor_all 0.0748
_refine_ls_R_factor_gt 0.0627
_refine_ls_shift/su_max 0.000
_refine_ls_shift/su_mean 0.000
_refine_ls_structure_factor_coef Fsqd
_refine_ls_weighting_details 'w = 1/[\s^2^(Fo^2^)+(0.1572P)^2^+0.2382P] where P=(Fo^2^+2Fc^2^)/3'
_refine_ls_weighting_scheme calc
_refine_ls_wR_factor_ref 0.2266
_reflns_number_gt 2382
_reflns_number_total 3021
_reflns_threshold_expression I>2sigma(I)
_cod_data_source_file vj1091.cif
_cod_data_source_block lav
_cod_depositor_comments
;
The following automatic conversions were performed:

'_exptl_crystal_density_meas' value 'not measured' was changed to '?'
- the value is perceived as not measured.

Automatic conversion script
Id: cif_fix_values 3008 2015-01-20 13:52:24Z robertas 

The following automatic conversions were performed:

'_refine_ls_weighting_scheme' value 'calc w =
1/[\s^2^(Fo^2^)+(0.1572P)^2^+0.2382P] where P=(Fo^2^+2Fc^2^)/3' was
changed to 'calc'. New tag '_refine_ls_weighting_details' was
created. The value of the new tag was set to 'w =
1/[\s^2^(Fo^2^)+(0.1572P)^2^+0.2382P] where P=(Fo^2^+2Fc^2^)/3'.

Automatic conversion script
Id: cif_fix_values 3143 2015-03-26 13:38:13Z robertas 
;
_cod_original_sg_symbol_H-M 'P 21/n'
_cod_database_code 2008308

loop_
_symmetry_equiv_pos_as_xyz
'x, y, z'
'-x+1/2, y+1/2, -z+1/2'
'-x, -y, -z'
'x-1/2, -y-1/2, z-1/2'

loop_
_atom_site_label
_atom_site_fract_x
_atom_site_fract_y
_atom_site_fract_z
_atom_site_U_iso_or_equiv
_atom_site_adp_type
_atom_site_calc_flag
_atom_site_refinement_flags
_atom_site_occupancy
_atom_site_disorder_assembly
_atom_site_disorder_group
_atom_site_type_symbol
N4 0.66874(15) 0.56348(15) 0.23883(14) 0.0474(5) Uani d . 1 . . N
C3 0.59273(17) 0.63564(17) 0.13723(17) 0.0440(5) Uani d . 1 . . C
H3 0.5389 0.5841 0.0738 0.071(2) Uiso calc R 1 . . H
C16 0.66733(18) 0.70274(17) 0.09047(17) 0.0450(5) Uani d . 1 . . C
O2 0.62820(16) 0.39832(14) 0.13242(15) 0.0649(5) Uani d . 1 . . O
N1 0.58374(16) 0.76717(15) 0.28458(16) 0.0490(5) Uani d . 1 . . N
C5 0.74201(19) 0.62279(19) 0.35071(19) 0.0534(6) Uani d . 1 . . C
H5A 0.8018 0.6711 0.3428 0.071(2) Uiso calc R 1 . . H
H5B 0.7855 0.5666 0.4120 0.071(2) Uiso calc R 1 . . H
C6 0.6628(2) 0.69610(19) 0.38653(19) 0.0544(6) Uani d . 1 . . C
H6 0.7173 0.7484 0.4486 0.071(2) Uiso calc R 1 . . H
C17 0.6104(2) 0.7823(2) 0.00014(19) 0.0524(5) Uani d . 1 . . C
H17 0.5273 0.7956 -0.0291 0.071(2) Uiso calc R 1 . . H
O1 0.51810(19) 0.94770(15) 0.2174(2) 0.0814(6) Uani d . 1 . . O
C2 0.51085(18) 0.71148(17) 0.16975(18) 0.0457(5) Uani d . 1 . . C
H2 0.4801 0.7730 0.1108 0.071(2) Uiso calc R 1 . . H
C8 0.6800(2) 0.45031(19) 0.2255(2) 0.0534(6) Uani d . 1 . . C
C10 0.39901(18) 0.65223(19) 0.16688(17) 0.0488(5) Uani d . 1 . . C
C7 0.5798(2) 0.8818(2) 0.2957(2) 0.0611(6) Uani d . 1 . . C
C18 0.6740(2) 0.8417(2) -0.0470(2) 0.0602(6) Uani d . 1 . . C
H18 0.6339 0.8949 -0.1070 0.071(2) Uiso calc R 1 . . H
C19 0.7972(2) 0.8225(2) -0.0054(2) 0.0619(6) Uani d . 1 . . C
H19 0.8408 0.8631 -0.0363 0.071(2) Uiso calc R 1 . . H
C20 0.8546(2) 0.7425(2) 0.0824(2) 0.0640(7) Uani d . 1 . . C
H20 0.9374 0.7286 0.1104 0.071(2) Uiso calc R 1 . . H
C11 0.3210(2) 0.7186(2) 0.1926(2) 0.0576(6) Uani d . 1 . . C
H11 0.3386 0.7958 0.2110 0.071(2) Uiso calc R 1 . . H
C21 0.79047(19) 0.68220(19) 0.1296(2) 0.0535(6) Uani d . 1 . . C
H21 0.8304 0.6276 0.1880 0.071(2) Uiso calc R 1 . . H
C9 0.5938(3) 0.6273(2) 0.4375(2) 0.0674(7) Uani d . 1 . . C
H9A 0.5389 0.6769 0.4501 0.095(6) Uiso calc R 1 . . H
H9B 0.6505 0.5938 0.5113 0.095(6) Uiso calc R 1 . . H
H9C 0.5482 0.5674 0.3833 0.095(6) Uiso calc R 1 . . H
C12 0.2186(2) 0.6723(3) 0.1915(2) 0.0714(8) Uani d . 1 . . C
H12 0.1672 0.7184 0.2085 0.071(2) Uiso calc R 1 . . H
C15 0.3705(2) 0.5376(2) 0.1393(2) 0.0617(6) Uani d . 1 . . C
H15 0.4210 0.4916 0.1209 0.071(2) Uiso calc R 1 . . H
C13 0.1911(3) 0.5581(3) 0.1654(3) 0.0821(9) Uani d . 1 . . C
H13 0.1220 0.5264 0.1656 0.071(2) Uiso calc R 1 . . H
C14 0.2673(3) 0.4911(3) 0.1390(3) 0.0792(8) Uani d . 1 . . C
H14 0.2491 0.4139 0.1208 0.071(2) Uiso calc R 1 . . H
H8 0.7350 0.4139 0.3095 0.061 Uiso d . 1 . . H
H7 0.6300 0.9079 0.3872 0.063 Uiso d . 1 . . H

loop_
_atom_site_aniso_label
_atom_site_aniso_U_11
_atom_site_aniso_U_22
_atom_site_aniso_U_33
_atom_site_aniso_U_12
_atom_site_aniso_U_13
_atom_site_aniso_U_23
N4 0.0470(9) 0.0404(9) 0.0424(9) 0.0027(7) 0.0101(7) 0.0015(7)
C3 0.0412(10) 0.0404(10) 0.0388(10) 0.0004(7) 0.0086(8) -0.0004(7)
C16 0.0434(10) 0.0413(10) 0.0436(11) -0.0002(7) 0.0144(8) -0.0036(8)
O2 0.0713(11) 0.0455(9) 0.0625(11) 0.0032(7) 0.0175(8) -0.0071(7)
N1 0.0478(9) 0.0434(9) 0.0478(10) -0.0024(7) 0.0152(8) -0.0068(7)
C5 0.0478(11) 0.0516(12) 0.0444(11) 0.0004(9) 0.0071(9) -0.0005(9)
C6 0.0539(12) 0.0517(12) 0.0436(11) -0.0042(9) 0.0105(9) -0.0062(9)
C17 0.0487(11) 0.0543(12) 0.0472(12) 0.0032(9) 0.0160(9) 0.0030(9)
O1 0.0814(13) 0.0468(10) 0.1003(15) 0.0119(9) 0.0282(11) 0.0012(9)
C2 0.0441(10) 0.0425(10) 0.0421(10) 0.0024(8) 0.0126(8) 0.0010(8)
C8 0.0546(12) 0.0439(11) 0.0546(12) 0.0046(9) 0.0191(10) 0.0022(9)
C10 0.0429(10) 0.0560(12) 0.0378(10) -0.0013(8) 0.0103(8) 0.0014(8)
C7 0.0568(13) 0.0467(12) 0.0761(16) -0.0019(10) 0.0274(12) -0.0121(11)
C18 0.0688(14) 0.0557(13) 0.0559(13) 0.0027(11) 0.0285(11) 0.0054(10)
C19 0.0643(14) 0.0592(14) 0.0695(15) -0.0076(11) 0.0370(12) -0.0018(11)
C20 0.0489(12) 0.0677(15) 0.0749(17) 0.0003(10) 0.0281(12) -0.0038(12)
C11 0.0466(11) 0.0682(14) 0.0505(12) 0.0035(10) 0.0160(9) 0.0020(10)
C21 0.0481(11) 0.0481(11) 0.0570(13) 0.0049(9) 0.0180(9) 0.0012(9)
C9 0.0742(16) 0.0721(16) 0.0502(13) -0.0038(12) 0.0236(12) -0.0006(11)
C12 0.0506(13) 0.102(2) 0.0603(14) -0.0019(13) 0.0240(11) 0.0028(14)
C15 0.0566(13) 0.0647(14) 0.0624(14) -0.0133(11) 0.0263(11) -0.0082(11)
C13 0.0600(15) 0.116(3) 0.0704(17) -0.0269(16) 0.0303(13) -0.0037(17)
C14 0.0741(17) 0.0812(18) 0.083(2) -0.0293(15) 0.0363(16) -0.0140(15)

loop_
_atom_type_symbol
_atom_type_description
_atom_type_scat_dispersion_real
_atom_type_scat_dispersion_imag
_atom_type_scat_source
C C 0.0181 0.0091 'International Tables Vol C Tables 4.2.6.8 and 6.1.1.4'
H H 0.0000 0.0000 'International Tables Vol C Tables 4.2.6.8 and 6.1.1.4'
N N 0.0311 0.0180 'International Tables Vol C Tables 4.2.6.8 and 6.1.1.4'
O O 0.0492 0.0322 'International Tables Vol C Tables 4.2.6.8 and 6.1.1.4'

loop_
_geom_angle_atom_site_label_1
_geom_angle_atom_site_label_2
_geom_angle_atom_site_label_3
_geom_angle
_geom_angle_publ_flag
C8 N4 C5 122.2(2) yes
C8 N4 C3 120.8(2) yes
C5 N4 C3 116.6(2) yes
N4 C3 C16 112.53(15) ?
N4 C3 C2 108.95(16) ?
C16 C3 C2 113.75(17) ?
N4 C3 H3 107.1 ?
C16 C3 H3 107.1 ?
C2 C3 H3 107.1 ?
C21 C16 C17 117.8(2) ?
C21 C16 C3 122.14(18) ?
C17 C16 C3 119.94(17) ?
C7 N1 C6 120.5(2) yes
C7 N1 C2 120.5(2) yes
C6 N1 C2 119.0(2) yes
N4 C5 C6 111.30(17) ?
N4 C5 H5A 109.4 ?
C6 C5 H5A 109.4 ?
N4 C5 H5B 109.4 ?
C6 C5 H5B 109.4 ?
H5A C5 H5B 108.0 ?
N1 C6 C9 113.61(19) ?
N1 C6 C5 107.98(17) ?
C9 C6 C5 113.5(2) ?
N1 C6 H6 107.1 ?
C9 C6 H6 107.1 ?
C5 C6 H6 107.1 ?
C18 C17 C16 121.6(2) ?
C18 C17 H17 119.2 ?
C16 C17 H17 119.2 ?
N1 C2 C10 110.81(17) ?
N1 C2 C3 110.17(15) ?
C10 C2 C3 115.72(17) ?
N1 C2 H2 106.5 ?
C10 C2 H2 106.5 ?
C3 C2 H2 106.5 ?
O2 C8 N4 124.9(2) ?
O2 C8 H8 126.3(2) ?
N4 C8 H8 108.70(19) ?
C15 C10 C11 118.3(2) ?
C15 C10 C2 124.2(2) ?
C11 C10 C2 117.5(2) ?
O1 C7 N1 125.5(2) ?
O1 C7 H7 122.7(2) ?
N1 C7 H7 111.2(2) ?
C17 C18 C19 120.1(2) ?
C17 C18 H18 120.0 ?
C19 C18 H18 120.0 ?
C20 C19 C18 119.1(2) ?
C20 C19 H19 120.4 ?
C18 C19 H19 120.4 ?
C19 C20 C21 120.9(2) ?
C19 C20 H20 119.6 ?
C21 C20 H20 119.6 ?
C12 C11 C10 121.2(3) ?
C12 C11 H11 119.4 ?
C10 C11 H11 119.4 ?
C16 C21 C20 120.5(2) ?
C16 C21 H21 119.7 ?
C20 C21 H21 119.7 ?
C6 C9 H9A 109.5 ?
C6 C9 H9B 109.5 ?
H9A C9 H9B 109.5 ?
C6 C9 H9C 109.5 ?
H9A C9 H9C 109.5 ?
H9B C9 H9C 109.5 ?
C11 C12 C13 120.5(3) ?
C11 C12 H12 119.8 ?
C13 C12 H12 119.8 ?
C10 C15 C14 120.3(3) ?
C10 C15 H15 119.9 ?
C14 C15 H15 119.9 ?
C12 C13 C14 119.1(3) ?
C12 C13 H13 120.4 ?
C14 C13 H13 120.4 ?
C13 C14 C15 120.7(3) ?
C13 C14 H14 119.7 ?
C15 C14 H14 119.7 ?

loop_
_geom_bond_atom_site_label_1
_geom_bond_atom_site_label_2
_geom_bond_site_symmetry_2
_geom_bond_distance
_geom_bond_publ_flag
N4 C8 . 1.344(3) yes
N4 C5 . 1.464(3) yes
N4 C3 . 1.465(2) yes
C3 C16 . 1.524(3) ?
C3 C2 . 1.537(3) ?
C3 H3 . 0.9800 ?
C16 C21 . 1.386(3) ?
C16 C17 . 1.390(3) ?
O2 C8 . 1.219(3) yes
N1 C7 . 1.345(3) yes
N1 C6 . 1.470(3) yes
N1 C2 . 1.470(3) yes
C5 C6 . 1.519(3) ?
C5 H5A . 0.9700 ?
C5 H5B . 0.9700 ?
C6 C9 . 1.518(4) ?
C6 H6 . 0.9800 ?
C17 C18 . 1.376(3) ?
C17 H17 . 0.9300 ?
O1 C7 . 1.211(3) yes
C2 C10 . 1.530(3) yes
C2 H2 . 0.9800 ?
C8 H8 . 1.058(2) ?
C10 C15 . 1.384(3) ?
C10 C11 . 1.387(3) ?
C7 H7 . 1.082(3) ?
C18 C19 . 1.380(4) ?
C18 H18 . 0.9300 ?
C19 C20 . 1.376(4) ?
C19 H19 . 0.9300 ?
C20 C21 . 1.386(3) ?
C20 H20 . 0.9300 ?
C11 C12 . 1.370(3) ?
C11 H11 . 0.9300 ?
C21 H21 . 0.9300 ?
C9 H9A . 0.9600 ?
C9 H9B . 0.9600 ?
C9 H9C . 0.9600 ?
C12 C13 . 1.375(5) ?
C12 H12 . 0.9300 ?
C15 C14 . 1.384(3) ?
C15 H15 . 0.9300 ?
C13 C14 . 1.378(5) ?
C13 H13 . 0.9300 ?
C14 H14 . 0.9300 ?

loop_
_geom_torsion_atom_site_label_1
_geom_torsion_atom_site_label_2
_geom_torsion_atom_site_label_3
_geom_torsion_atom_site_label_4
_geom_torsion
C8 N4 C3 C16 -100.2(2)
C5 N4 C3 C16 72.6(2)
C8 N4 C3 C2 132.7(2)
C5 N4 C3 C2 -54.5(2)
N4 C3 C16 C21 9.4(3)
C2 C3 C16 C21 133.9(2)
N4 C3 C16 C17 -174.93(18)
C2 C3 C16 C17 -50.4(2)
C8 N4 C5 C6 -130.7(2)
C3 N4 C5 C6 56.6(2)
C7 N1 C6 C9 106.3(2)
C2 N1 C6 C9 -74.9(2)
C7 N1 C6 C5 -126.9(2)
C2 N1 C6 C5 51.9(2)
N4 C5 C6 N1 -50.0(2)
N4 C5 C6 C9 76.9(2)
C21 C16 C17 C18 -1.9(3)
C3 C16 C17 C18 -177.82(19)
C7 N1 C2 C10 -103.9(2)
C6 N1 C2 C10 77.3(2)
C7 N1 C2 C3 126.7(2)
C6 N1 C2 C3 -52.1(2)
N4 C3 C2 N1 48.4(2)
C16 C3 C2 N1 -77.98(19)
N4 C3 C2 C10 -78.2(2)
C16 C3 C2 C10 155.37(16)
C5 N4 C8 O2 -174.2(2)
C3 N4 C8 O2 -1.8(4)
N1 C2 C10 C15 -125.3(2)
C3 C2 C10 C15 1.1(3)
N1 C2 C10 C11 55.4(2)
C3 C2 C10 C11 -178.32(17)
C6 N1 C7 O1 179.9(2)
C2 N1 C7 O1 1.1(4)
C16 C17 C18 C19 0.5(4)
C17 C18 C19 C20 0.8(4)
C18 C19 C20 C21 -0.5(4)
C15 C10 C11 C12 0.3(3)
C2 C10 C11 C12 179.7(2)
C17 C16 C21 C20 2.2(3)
C3 C16 C21 C20 178.0(2)
C19 C20 C21 C16 -1.0(4)
C10 C11 C12 C13 0.4(4)
C11 C10 C15 C14 -0.7(4)
C2 C10 C15 C14 179.9(2)
C11 C12 C13 C14 -0.8(4)
C12 C13 C14 C15 0.4(5)
C10 C15 C14 C13 0.4(4)
